data_1100337
loop_
_publ_author_name
'D\"otz, Karl Heinz'
'Larbig, Harald'
'Harms, Klaus'

_publ_section_title
;
 Reaktionen von Komplexliganden, LI. Synthese und Reaktionen
 stabiler (Carben)tetracarbonyl-Chelatkomplexe des Molybd\"ans
;
_journal_coden_ASTM CHBEAM
_journal_issue 9
_journal_name_full 'Chemische Berichte'
_journal_page_first 2143
_journal_page_last 2148
_journal_paper_doi 10.1002/cber.19921250924
_journal_volume 125
_journal_year 1992
_chemical_formula_sum 'C14 H13 Mo N O5'
_space_group_IT_number 14
_symmetry_cell_setting monoclinic
_symmetry_space_group_name_Hall '-P 2ybc'
_symmetry_space_group_name_H-M 'P 1 21/c 1'
_cell_angle_alpha 90
_cell_angle_beta 106.43(3)
_cell_angle_gamma 90
_cell_formula_units_Z 4
_cell_length_a 8.370(2)
_cell_length_b 15.438(3)
_cell_length_c 12.661(3)
_cod_original_sg_symbol_H-M 'P 21/c'
_cod_original_formula_sum 'C14 H13 Mo1 N1 O5'
_cod_database_code 1100337

loop_
_symmetry_equiv_pos_site_id
_symmetry_equiv_pos_as_xyz
1 x,y,z
2 -x,1/2+y,1/2-z
3 -x,-y,-z
4 x,-1/2-y,-1/2+z

loop_
_atom_site_label
_atom_site_type_symbol
_atom_site_fract_x
_atom_site_fract_y
_atom_site_fract_z
Mo1 Mo 0.22458(4) 0.18198(2) 0.40035(3)
O1 O 0.23544(34) 0.02556(18) 0.23685(22)
O2 O 0.40421(47) 0.30519(23) 0.26831(30)
O3 O 0.24337(47) 0.33535(23) 0.56817(28)
O4 O 0.59623(40) 0.13498(24) 0.52061(28)
O5 O 0.16065(49) 0.04992(27) 0.57693(29)
N1 N -0.05738(42) 0.21700(24) 0.30694(29)
C1 C 0.15738(49) 0.08893(25) 0.27212(31)
C2 C -0.01882(47) 0.09116(25) 0.19916(31)
C3 C -0.08009(55) 0.03332(29) 0.11294(35)
H1 H -0.01011(55) -0.01251(29) 0.10039(35)
C4 C -0.24251(61) 0.04153(36) 0.04409(40)
H2 H -0.28317(61) 0.00205(36) -0.01612(40)
C5 C -0.34391(60) 0.10654(35) 0.06295(42)
H3 H -0.45575(60) 0.11169(35) 0.01595(42)
C6 C -0.28715(52) 0.16341(30) 0.14759(38)
H4 H -0.35891(52) 0.20843(30) 0.15997(38)
C7 C -0.12302(48) 0.15596(26) 0.21738(33)
C8 C 0.41434(54) 0.01351(33) 0.28850(41)
H5 H 0.44531(54) -0.03351(33) 0.24873(41)
H6 H 0.44322(54) -0.00056(33) 0.36545(41)
H7 H 0.47238(54) 0.06504(33) 0.27821(41)
C9 C -0.06869(73) 0.30526(31) 0.26195(55)
H8 H -0.01859(73) 0.34071(31) 0.32490(55)
H9 H -0.18025(73) 0.32489(31) 0.22796(55)
H10 H -0.00464(73) 0.30931(31) 0.21010(55)
C10 C -0.16187(64) 0.21197(49) 0.38630(45)
H11 H -0.16996(64) 0.15342(49) 0.40980(45)
H12 H -0.27077(64) 0.23278(49) 0.34757(45)
H13 H -0.11557(64) 0.24791(49) 0.44943(45)
C11 C 0.32924(58) 0.26216(30) 0.31077(36)
C12 C 0.23606(54) 0.27884(31) 0.50777(36)
C13 C 0.45675(59) 0.15092(30) 0.47460(36)
C14 C 0.17193(58) 0.09712(32) 0.51055(39)

loop_
_atom_type_symbol
_atom_type_radius_bond
C 0.68
H 0.23
Mo 1.47
N 0.68
O 0.68
